data_1551947
loop_
_publ_author_name
'Wang, Long-Fei'
'Zhuang, Wei-Man'
'Guo-Zhang, Huang'
'Chen, Yan-Cong'
'Qiu, Jiang-Zhen'
'Ni, Zhao-Ping'
'Tong, Ming-Liang'

_publ_section_title
;
 Spin-Crossover Modulation via Single-Crystal to Single-Crystal
 Photochemical [2+2] Reaction in Hofmann-Type Frameworks
;
_journal_name_full 'Chemical Science'
_journal_paper_doi 10.1039/C9SC02274K
_journal_year 2019
_chemical_formula_moiety 'C14 H10 Ag Fe0.5 N4'
_chemical_formula_sum 'C14 H10 Ag Fe0.5 N4'
_chemical_formula_weight 370.05
_space_group_crystal_system monoclinic
_space_group_IT_number 14
_space_group_name_Hall '-P 2ybc'
_space_group_name_H-M_alt 'P 1 21/c 1'
_symmetry_space_group_name_Hall '-P 2ybc'
_symmetry_space_group_name_H-M 'P 1 21/c 1'
_atom_sites_solution_hydrogens geom
_audit_creation_date 2018-11-05
_audit_creation_method
;
Olex2 1.2
(compiled 2018.05.29 svn.r3508 for OlexSys, GUI svn.r5506)
;
_audit_update_record
;
2019-02-18 deposited with the CCDC.    2019-07-03 downloaded from the CCDC.
;
_cell_angle_alpha 90
_cell_angle_beta 122.644(18)
_cell_angle_gamma 90
_cell_formula_units_Z 4
_cell_length_a 8.296(5)
_cell_length_b 16.684(9)
_cell_length_c 12.654(7)
_cell_measurement_reflns_used 3310
_cell_measurement_temperature 300
_cell_measurement_theta_max 27.605
_cell_measurement_theta_min 2.268
_cell_volume 1474.8(15)
_computing_cell_refinement 'SAINT v8.37A (Bruker, 2015)'
_computing_data_reduction 'SAINT v8.37A (Bruker, 2015)'
_computing_molecular_graphics 'Olex2 (Dolomanov et al., 2009)'
_computing_publication_material 'Olex2 (Dolomanov et al., 2009)'
_computing_structure_refinement 'XL (Sheldrick, 2008)'
_computing_structure_solution 'SHELXT 2014/5 (Sheldrick, 2014)'
_diffrn_ambient_temperature 300
_diffrn_measured_fraction_theta_full 0.998
_diffrn_measured_fraction_theta_max 0.997
_diffrn_measurement_device_type 'Bruker D8 QUEST'
_diffrn_measurement_method 'phi and omega scans'
_diffrn_radiation_monochromator graphite
_diffrn_radiation_type MoK\a
_diffrn_radiation_wavelength 0.71073
_diffrn_reflns_av_R_equivalents 0.0912
_diffrn_reflns_av_unetI/netI 0.0764
_diffrn_reflns_Laue_measured_fraction_full 0.998
_diffrn_reflns_Laue_measured_fraction_max 0.997
_diffrn_reflns_limit_h_max 10
_diffrn_reflns_limit_h_min -10
_diffrn_reflns_limit_k_max 20
_diffrn_reflns_limit_k_min -18
_diffrn_reflns_limit_l_max 15
_diffrn_reflns_limit_l_min -15
_diffrn_reflns_number 12007
_diffrn_reflns_point_group_measured_fraction_full 0.998
_diffrn_reflns_point_group_measured_fraction_max 0.997
_diffrn_reflns_theta_full 25.242
_diffrn_reflns_theta_max 25.500
_diffrn_reflns_theta_min 2.441
_exptl_absorpt_coefficient_mu 1.831
_exptl_absorpt_correction_T_max 0.7456
_exptl_absorpt_correction_T_min 0.5554
_exptl_absorpt_correction_type refdelf
_exptl_absorpt_process_details
'SADABS-2014/5 (Bruker,2014/5) was used for absorption correction. wR2(int) was 0.1357 before and 0.0774 after correction. The Ratio of minimum to maximum transmission is 0.7449. The \l/2 correction factor is Not present.'
_exptl_crystal_colour 'light gray'
_exptl_crystal_colour_modifier light
_exptl_crystal_colour_primary gray
_exptl_crystal_density_diffrn 1.667
_exptl_crystal_description block
_exptl_crystal_F_000 728
_exptl_crystal_size_max 0.108
_exptl_crystal_size_mid 0.076
_exptl_crystal_size_min 0.025
_refine_diff_density_max 0.987
_refine_diff_density_min -0.782
_refine_diff_density_rms 0.138
_refine_ls_extinction_method none
_refine_ls_goodness_of_fit_ref 1.040
_refine_ls_hydrogen_treatment constr
_refine_ls_matrix_type full
_refine_ls_number_parameters 154
_refine_ls_number_reflns 2731
_refine_ls_number_restraints 115
_refine_ls_restrained_S_all 1.023
_refine_ls_R_factor_all 0.1591
_refine_ls_R_factor_gt 0.0908
_refine_ls_shift/su_max 0.000
_refine_ls_shift/su_mean 0.000
_refine_ls_structure_factor_coef Fsqd
_refine_ls_weighting_details 'w=1/[\s^2^(Fo^2^)+(0.0977P)^2^+13.3905P] where P=(Fo^2^+2Fc^2^)/3'
_refine_ls_weighting_scheme calc
_refine_ls_wR_factor_gt 0.2161
_refine_ls_wR_factor_ref 0.2666
_reflns_Friedel_coverage 0.000
_reflns_number_gt 1500
_reflns_number_total 2731
_reflns_threshold_expression 'I > 2\s(I)'
_cod_data_source_file c9sc02274k2.cif
_cod_data_source_block a_CCDC3
_cod_original_cell_volume 1474.9(14)
_cod_original_formula_sum 'C14 H10 Ag Fe0.50 N4'
_cod_database_code 1551947
_shelx_shelxl_version_number 2017/1
_shelx_space_group_comment
;
The symmetry employed for this shelxl refinement is uniquely defined
by the following loop, which should always be used as a source of
symmetry information in preference to the above space-group names.
They are only intended as comments.
;
_shelx_estimated_absorpt_t_max 0.956
_shelx_estimated_absorpt_t_min 0.827
_olex2_refinement_description
;
1. Fixed Uiso
 At 1.2 times of:
  All C(H) groups, All C(H,H) groups
2. Restrained distances
 N3-C7A = C6A-C5 = C4A-C3A
 1.39 with sigma of 0.002
 C7A-C6A = C5-C4A = C3A-N3
 1.39 with sigma of 0.002
 C3A-C6A = C7A-C4A
 2.78 with sigma of 0.002
 C10-C9 \\sim C9-C10A
 with sigma of 0.01
 N4-C9 \\sim C9-C11
 with sigma of 0.02
3. Restrained planarity
 C7A, N3, C6A, C5, C4A, C3A
 with sigma of 0.1
4. Uiso/Uaniso restraints and constraints
Uanis(C4A) \\sim Ueq, Uanis(C5) \\sim Ueq, Uanis(C6A) \\sim Ueq, Uanis(C7A)
\\sim Ueq: with sigma of 0.1 and sigma for terminal atoms of 0.2
Uanis(C7A) \\sim Ueq, Uanis(C6A) \\sim Ueq, Uanis(C4A) \\sim Ueq, Uanis(C3A)
\\sim Ueq, Uanis(C5) \\sim Ueq: with sigma of 0.1 and sigma for terminal atoms
of 0.2
Uanis(C10) \\sim Ueq, Uanis(C10A) \\sim Ueq, Uanis(C11) \\sim Ueq, Uanis(C11A)
\\sim Ueq, Uanis(C12) \\sim Ueq, Uanis(C13A) \\sim Ueq: with sigma of 0.01 and
sigma for terminal atoms of 0.02
Uanis(N4) \\sim Ueq, Uanis(C14) \\sim Ueq: with sigma of 0.1 and sigma for
terminal atoms of 0.2
Uanis(C14A) \\sim Ueq, Uanis(N4A) \\sim Ueq: with sigma of 0.01 and sigma for
terminal atoms of 0.02
Uanis(C13) \\sim Ueq: with sigma of 0.1 and sigma for terminal atoms of 0.2
Uanis(C12A) \\sim Ueq: with sigma of 0.01 and sigma for terminal atoms of 0.02
Uanis(C7A) \\sim Ueq, Uanis(C6A) \\sim Ueq, Uanis(C4A) \\sim Ueq, Uanis(C3A)
\\sim Ueq: with sigma of 0.01 and sigma for terminal atoms of 0.02
Uanis(C7A) \\sim Ueq, Uanis(C6A) \\sim Ueq, Uanis(C3A) \\sim Ueq, Uanis(C4A)
\\sim Ueq: with sigma of 0.005 and sigma for terminal atoms of 0.01
Uanis(C10) = Uanis(C11) = Uanis(C12) = Uanis(C13) = Uanis(C14) = Uanis(N4)
Uanis(C10A) = Uanis(C11A) = Uanis(C12A) = Uanis(C13A) = Uanis(C14A) = Uanis(N4A)
Uanis(C3A) = Uanis(C4A) = Uanis(C6A) = Uanis(C7A)
5. Others
 Fixed Sof: C7(0.5) H7(0.5) C6(0.5) H6(0.5) C4(0.5) H4(0.5) C3(0.5) H3(0.5)
 H9B(0.5) H9A(0.5) C10A(0.5) N4A(0.5) C14A(0.5) H14A(0.5) C13A(0.5) H13A(0.5)
 C12A(0.5) H12A(0.5) C11A(0.5) H11A(0.5) C7A(0.5) H7A(0.5) C6A(0.5) H6A(0.5)
 C4A(0.5) H4A(0.5) C3A(0.5) H3A(0.5) C10(0.5) N4(0.5) C14(0.5) H14(0.5)
 C13(0.5) H13(0.5) C12(0.5) H12(0.5) C11(0.5) H11(0.5)
6.a Ternary CH refined with riding coordinates:
 C9(H9B), C9(H9A), C8(H8)
6.b Aromatic/amide H refined with riding coordinates:
 C7(H7), C6(H6), C4(H4), C3(H3), C14A(H14A), C13A(H13A), C12A(H12A),
 C11A(H11A), C7A(H7A), C6A(H6A), C4A(H4A), C3A(H3A), C14(H14), C13(H13),
 C12(H12), C11(H11)
6.c Fitted hexagon refined as free rotating group:
 N3(C7,C6,C5,C4,C3), C10A(N4A,C14A,C13A,C12A,C11A), C10(N4,C14,C13,C12,C11)
;
_olex2_submission_special_instructions 'No special instructions were received'

loop_
_space_group_symop_operation_xyz
'x, y, z'
'-x, y+1/2, -z+1/2'
'-x, -y, -z'
'x, -y-1/2, z-1/2'

loop_
_atom_site_label
_atom_site_type_symbol
_atom_site_fract_x
_atom_site_fract_y
_atom_site_fract_z
_atom_site_U_iso_or_equiv
_atom_site_adp_type
_atom_site_occupancy
_atom_site_site_symmetry_order
_atom_site_calc_flag
_atom_site_refinement_flags_posn
_atom_site_refinement_flags_adp
_atom_site_refinement_flags_occupancy
_atom_site_disorder_assembly
_atom_site_disorder_group
Ag1 Ag -0.46220(18) 0.26587(7) 0.28855(12) 0.1020(6) Uani 1 1 d . . . . .
Fe1 Fe -0.500000 0.500000 0.000000 0.0445(6) Uani 1 2 d S T P A .
N1 N -0.4937(15) 0.4210(6) 0.1334(10) 0.072(3) Uani 1 1 d . . . . .
N3 N -0.1882(10) 0.5146(5) 0.1260(7) 0.075(3) Uani 1 1 d D . . . .
C7 C -0.1159(12) 0.5287(9) 0.2522(8) 0.072(7) Uani 0.5 1 d G . . A 1
H7 H -0.199044 0.537680 0.278927 0.086 Uiso 0.5 1 calc R . . A 1
C6 C 0.0808(14) 0.5295(10) 0.3384(6) 0.092(9) Uani 0.5 1 d G . . A 1
H6 H 0.129203 0.539009 0.422832 0.110 Uiso 0.5 1 calc R . . A 1
C5 C 0.2051(9) 0.5161(9) 0.2984(9) 0.101(5) Uani 1 1 d DG U . A .
C4 C 0.1328(13) 0.5020(11) 0.1722(10) 0.115(14) Uani 0.5 1 d G . . A 1
H4 H 0.215939 0.493025 0.145499 0.138 Uiso 0.5 1 calc R . . A 1
C3 C -0.0639(14) 0.5012(9) 0.0860(7) 0.087(8) Uani 0.5 1 d G . . A 1
H3 H -0.112308 0.491696 0.001592 0.104 Uiso 0.5 1 calc R . . A 1
C1 C -0.4759(18) 0.3685(8) 0.1956(13) 0.078(4) Uani 1 1 d . . . . .
C2 C -0.448(2) 0.1575(9) 0.3725(13) 0.086(4) Uani 1 1 d . . . . .
C9 C 0.508(2) 0.5645(13) 0.5036(15) 0.126(7) Uani 1 1 d D . . . .
H9B H 0.410507 0.597449 0.504128 0.151 Uiso 0.5 1 calc R . . B 2
H9A H 0.405706 0.593922 0.503697 0.151 Uiso 0.5 1 calc R . . C 1
C10A C 0.656(3) 0.6160(18) 0.498(3) 0.149(6) Uani 0.5 1 d D U . D 2
N4A N 0.782(4) 0.5717(11) 0.481(2) 0.149(6) Uani 0.5 1 d G U . D 2
C14A C 0.934(4) 0.6094(17) 0.484(3) 0.149(6) Uani 0.5 1 d G U . D 2
H14A H 1.018376 0.579781 0.472815 0.179 Uiso 0.5 1 calc R . . D 2
C13A C 0.960(3) 0.6916(18) 0.505(3) 0.149(6) Uani 0.5 1 d G U . D 2
H13A H 1.062089 0.716863 0.507337 0.179 Uiso 0.5 1 calc R . . D 2
C12A C 0.835(4) 0.7359(11) 0.522(3) 0.149(6) Uani 0.5 1 d G U . D 2
H12A H 0.852105 0.790869 0.536296 0.179 Uiso 0.5 1 calc R . . D 2
C11A C 0.683(4) 0.6981(17) 0.519(3) 0.149(6) Uani 0.5 1 d G U . D 2
H11A H 0.598405 0.727795 0.530732 0.179 Uiso 0.5 1 calc R . . D 2
N2 N -0.4556(16) 0.0996(6) 0.4154(10) 0.076(3) Uani 1 1 d . . . . .
C7A C -0.091(3) 0.5850(8) 0.185(2) 0.131(7) Uani 0.5 1 d D U . A 2
H7A H -0.161445 0.632119 0.166017 0.157 Uiso 0.5 1 calc R . . A 2
C6A C 0.106(2) 0.5881(9) 0.270(2) 0.131(7) Uani 0.5 1 d D U . A 2
H6A H 0.167727 0.636122 0.306720 0.157 Uiso 0.5 1 calc R . . A 2
C4A C 0.119(3) 0.4444(10) 0.239(3) 0.131(7) Uani 0.5 1 d D U . A 2
H4A H 0.188775 0.397210 0.257083 0.157 Uiso 0.5 1 calc R . . A 2
C3A C -0.077(2) 0.4463(8) 0.150(3) 0.131(7) Uani 0.5 1 d D U . A 2
H3A H -0.136677 0.399953 0.104509 0.157 Uiso 0.5 1 calc R . . A 2
C8 C 0.420(2) 0.5053(10) 0.3975(14) 0.106(6) Uani 1 1 d . . . . .
H8 H 0.491918 0.504895 0.356456 0.127 Uiso 1 1 calc R . . A .
C10 C 0.668(3) 0.6210(13) 0.5351(18) 0.133(5) Uani 0.5 1 d D U . D 1
N4 N 0.750(3) 0.6673(13) 0.6434(17) 0.133(5) Uani 0.5 1 d DG U . D 1
C14 C 0.888(3) 0.7243(13) 0.667(2) 0.133(5) Uani 0.5 1 d G U . D 1
H14 H 0.942773 0.755250 0.739458 0.160 Uiso 0.5 1 calc R . . D 1
C13 C 0.944(3) 0.7349(13) 0.582(3) 0.133(5) Uani 0.5 1 d G U . D 1
H13 H 1.035857 0.773033 0.597957 0.160 Uiso 0.5 1 calc R . . D 1
C12 C 0.862(3) 0.6886(14) 0.474(2) 0.133(5) Uani 0.5 1 d G U . D 1
H12 H 0.898842 0.695764 0.417169 0.160 Uiso 0.5 1 calc R . . D 1
C11 C 0.724(3) 0.6317(14) 0.4504(18) 0.133(5) Uani 0.5 1 d DG U . D 1
H11 H 0.668743 0.600711 0.377881 0.160 Uiso 0.5 1 calc R . . D 1

loop_
_atom_site_aniso_label
_atom_site_aniso_U_11
_atom_site_aniso_U_22
_atom_site_aniso_U_33
_atom_site_aniso_U_23
_atom_site_aniso_U_13
_atom_site_aniso_U_12
Ag1 0.1034(10) 0.0796(9) 0.1065(10) 0.0358(6) 0.0458(8) -0.0087(6)
Fe1 0.0412(11) 0.0345(10) 0.0445(11) 0.0012(8) 0.0145(9) 0.0003(8)
N1 0.068(7) 0.060(6) 0.083(7) 0.013(5) 0.037(6) 0.001(5)
N3 0.059(6) 0.074(7) 0.058(6) 0.018(5) 0.010(5) 0.000(5)
C7 0.036(11) 0.096(18) 0.047(12) -0.023(12) -0.002(10) 0.009(12)
C6 0.074(18) 0.13(3) 0.026(11) -0.015(13) -0.003(11) 0.006(17)
C5 0.061(8) 0.168(16) 0.065(9) -0.022(9) 0.028(7) -0.034(9)
C4 0.036(13) 0.23(4) 0.060(16) 0.02(2) 0.015(12) -0.012(18)
C3 0.070(17) 0.086(19) 0.061(15) 0.008(13) 0.007(13) 0.004(14)
C1 0.062(8) 0.076(9) 0.087(9) 0.017(7) 0.035(7) -0.009(7)
C2 0.099(11) 0.076(9) 0.081(9) 0.022(8) 0.046(8) 0.010(8)
C9 0.075(10) 0.171(19) 0.084(10) -0.035(11) 0.012(8) 0.039(11)
C10A 0.147(7) 0.143(7) 0.144(7) 0.002(4) 0.071(5) 0.000(4)
N4A 0.147(7) 0.143(7) 0.144(7) 0.002(4) 0.071(5) 0.000(4)
C14A 0.147(7) 0.143(7) 0.144(7) 0.002(4) 0.071(5) 0.000(4)
C13A 0.147(7) 0.143(7) 0.144(7) 0.002(4) 0.071(5) 0.000(4)
C12A 0.147(7) 0.143(7) 0.144(7) 0.002(4) 0.071(5) 0.000(4)
C11A 0.147(7) 0.143(7) 0.144(7) 0.002(4) 0.071(5) 0.000(4)
N2 0.101(8) 0.045(5) 0.084(7) 0.017(5) 0.052(6) 0.003(5)
C7A 0.129(7) 0.132(7) 0.131(7) 0.001(3) 0.069(4) -0.001(3)
C6A 0.129(7) 0.132(7) 0.131(7) 0.001(3) 0.069(4) -0.001(3)
C4A 0.129(7) 0.132(7) 0.131(7) 0.001(3) 0.069(4) -0.001(3)
C3A 0.129(7) 0.132(7) 0.131(7) 0.001(3) 0.069(4) -0.001(3)
C8 0.065(9) 0.130(14) 0.076(9) -0.036(10) 0.007(7) 0.013(9)
C10 0.129(7) 0.130(7) 0.134(7) -0.008(5) 0.067(5) -0.001(5)
N4 0.129(7) 0.130(7) 0.134(7) -0.008(5) 0.067(5) -0.001(5)
C14 0.129(7) 0.130(7) 0.134(7) -0.008(5) 0.067(5) -0.001(5)
C13 0.129(7) 0.130(7) 0.134(7) -0.008(5) 0.067(5) -0.001(5)
C12 0.129(7) 0.130(7) 0.134(7) -0.008(5) 0.067(5) -0.001(5)
C11 0.129(7) 0.130(7) 0.134(7) -0.008(5) 0.067(5) -0.001(5)

loop_
_atom_type_symbol
_atom_type_description
_atom_type_scat_dispersion_real
_atom_type_scat_dispersion_imag
_atom_type_scat_source
C C 0.0033 0.0016 'International Tables Vol C Tables 4.2.6.8 and 6.1.1.4'
H H 0.0000 0.0000 'International Tables Vol C Tables 4.2.6.8 and 6.1.1.4'
Ag Ag -0.8971 1.1015 'International Tables Vol C Tables 4.2.6.8 and 6.1.1.4'
Fe Fe 0.3463 0.8444 'International Tables Vol C Tables 4.2.6.8 and 6.1.1.4'
N N 0.0061 0.0033 'International Tables Vol C Tables 4.2.6.8 and 6.1.1.4'

loop_
_geom_angle_atom_site_label_1
_geom_angle_atom_site_label_2
_geom_angle_atom_site_label_3
_geom_angle
_geom_angle_site_symmetry_1
_geom_angle_site_symmetry_3
C1 Ag1 C2 175.9(6) . .
N1 Fe1 N1 180.0 3_465 .
N1 Fe1 N3 88.7(4) 3_465 3_465
N1 Fe1 N3 91.3(4) 3_465 .
N1 Fe1 N3 91.3(4) . 3_465
N1 Fe1 N3 88.7(4) . .
N3 Fe1 N3 180.0(3) . 3_465
N2 Fe1 N1 88.8(4) 4_565 .
N2 Fe1 N1 88.8(4) 2_455 3_465
N2 Fe1 N1 91.2(4) 4_565 3_465
N2 Fe1 N1 91.2(4) 2_455 .
N2 Fe1 N3 90.2(4) 2_455 .
N2 Fe1 N3 90.2(4) 4_565 3_465
N2 Fe1 N3 89.8(4) 4_565 .
N2 Fe1 N3 89.8(4) 2_455 3_465
N2 Fe1 N2 180.0(6) 4_565 2_455
C1 N1 Fe1 166.4(12) . .
C7 N3 Fe1 117.5(5) . .
C7 N3 C3 120.0 . .
C3 N3 Fe1 122.1(5) . .
C7A N3 Fe1 126.5(10) . .
C7A N3 C3A 116.8(15) . .
C3A N3 Fe1 116.6(9) . .
N3 C7 H7 120.0 . .
C6 C7 N3 120.0 . .
C6 C7 H7 120.0 . .
C7 C6 H6 120.0 . .
C7 C6 C5 120.0 . .
C5 C6 H6 120.0 . .
C6 C5 C4 120.0 . .
C6 C5 C8 118.9(10) . .
C4 C5 C8 120.5(10) . .
C6A C5 C4A 122.9(15) . .
C6A C5 C8 125.3(13) . .
C4A C5 C8 111.9(13) . .
C5 C4 H4 120.0 . .
C3 C4 C5 120.0 . .
C3 C4 H4 120.0 . .
N3 C3 H3 120.0 . .
C4 C3 N3 120.0 . .
C4 C3 H3 120.0 . .
N1 C1 Ag1 173.1(12) . .
N2 C2 Ag1 174.4(14) . .
C10A C9 H9B 111.8 . .
C10A C9 C8 118.7(16) . 3_666
C8 C9 H9B 111.8 3_666 .
C8 C9 H9B 111.8 . .
C8 C9 H9A 109.1 3_666 .
C8 C9 H9A 109.1 . .
C8 C9 C10A 110.2(18) . .
C8 C9 C8 91.0(15) . 3_666
C10 C9 H9A 109.1 . .
C10 C9 C8 125.9(14) . .
C10 C9 C8 110.6(15) . 3_666
N4A C10A C9 113(2) . .
N4A C10A C11A 120.0 . .
C11A C10A C9 126(2) . .
C14A N4A C10A 120.0 . .
N4A C14A H14A 120.0 . .
C13A C14A N4A 120.0 . .
C13A C14A H14A 120.0 . .
C14A C13A H13A 120.0 . .
C14A C13A C12A 120.0 . .
C12A C13A H13A 120.0 . .
C13A C12A H12A 120.0 . .
C11A C12A C13A 120.0 . .
C11A C12A H12A 120.0 . .
C10A C11A H11A 120.0 . .
C12A C11A C10A 120.0 . .
C12A C11A H11A 120.0 . .
C2 N2 Fe1 171.2(12) . 2_445
N3 C7A H7A 118.5 . .
N3 C7A C6A 123.0(15) . .
C6A C7A H7A 118.5 . .
C5 C6A C7A 117.0(15) . .
C5 C6A H6A 121.5 . .
C7A C6A H6A 121.5 . .
C5 C4A H4A 121.5 . .
C3A C4A C5 117.0(15) . .
C3A C4A H4A 121.5 . .
N3 C3A C4A 122.8(16) . .
N3 C3A H3A 118.6 . .
C4A C3A H3A 118.6 . .
C5 C8 C9 120.8(15) . 3_666
C5 C8 H8 109.7 . .
C9 C8 C5 116.2(13) . .
C9 C8 C9 89.0(15) . 3_666
C9 C8 H8 109.7 3_666 .
C9 C8 H8 109.7 . .
N4 C10 C9 120.4(8) . .
N4 C10 C11 120.0 . .
C11 C10 C9 119.4(8) . .
C10 N4 C14 120.0 . .
N4 C14 H14 120.0 . .
N4 C14 C13 120.0 . .
C13 C14 H14 120.0 . .
C14 C13 H13 120.0 . .
C12 C13 C14 120.0 . .
C12 C13 H13 120.0 . .
C13 C12 H12 120.0 . .
C13 C12 C11 120.0 . .
C11 C12 H12 120.0 . .
C10 C11 H11 120.0 . .
C12 C11 C10 120.0 . .
C12 C11 H11 120.0 . .

loop_
_geom_bond_atom_site_label_1
_geom_bond_atom_site_label_2
_geom_bond_distance
_geom_bond_site_symmetry_2
Ag1 C1 2.046(14) .
Ag1 C2 2.068(14) .
Fe1 N1 2.120(11) .
Fe1 N1 2.120(11) 3_465
Fe1 N3 2.201(7) 3_465
Fe1 N3 2.201(7) .
Fe1 N2 2.113(10) 2_455
Fe1 N2 2.113(10) 4_565
N1 C1 1.133(15) .
N3 C7 1.3900 .
N3 C3 1.3900 .
N3 C7A 1.390(2) .
N3 C3A 1.391(2) .
C7 H7 0.9300 .
C7 C6 1.3900 .
C6 H6 0.9300 .
C6 C5 1.3900 .
C5 C4 1.3900 .
C5 C6A 1.390(2) .
C5 C4A 1.392(2) .
C5 C8 1.540(15) .
C4 H4 0.9300 .
C4 C3 1.3900 .
C3 H3 0.9300 .
C2 N2 1.127(16) .
C9 H9B 0.9800 .
C9 H9A 0.9800 .
C9 C10A 1.53(2) .
C9 C8 1.57(3) 3_666
C9 C8 1.50(2) .
C9 C10 1.50(2) .
C10A N4A 1.3900 .
C10A C11A 1.3900 .
N4A C14A 1.3900 .
C14A H14A 0.9300 .
C14A C13A 1.3900 .
C13A H13A 0.9300 .
C13A C12A 1.3900 .
C12A H12A 0.9300 .
C12A C11A 1.3900 .
C11A H11A 0.9300 .
C7A H7A 0.9300 .
C7A C6A 1.391(2) .
C6A H6A 0.9300 .
C4A H4A 0.9300 .
C4A C3A 1.391(2) .
C3A H3A 0.9300 .
C8 H8 0.9800 .
C10 N4 1.3900 .
C10 C11 1.3900 .
N4 C14 1.3900 .
C14 H14 0.9300 .
C14 C13 1.3900 .
C13 H13 0.9300 .
C13 C12 1.3900 .
C12 H12 0.9300 .
C12 C11 1.3900 .
C11 H11 0.9300 .
